data_2238568
loop_
_publ_author_name
'Fatima, Zeenat'
'Gottimukkal, Rambabu'
'Reddy, Bandapalli Palakshi'
'Vijayakumar, Vijayaparthasarathi'
'Velmurugan, Devadasan'

_publ_section_title
;
 <i>N</i>-(4-Methoxyphenyl)-2,6-dimethyl-1,3-dioxan-4-amine
;
_journal_coeditor_code SU2641
_journal_issue 9
_journal_name_full 'Acta Crystallographica Section E'
_journal_page_first o1490
_journal_paper_doi 10.1107/S1600536813023763
_journal_volume 69
_journal_year 2013
_chemical_formula_iupac 'C13 H19 N O3'
_chemical_formula_moiety 'C13 H19 N O3'
_chemical_formula_sum 'C13 H19 N O3'
_chemical_formula_weight 237.29
_chemical_name_systematic
;
<i>N</i>-(4-Methoxyphenyl)-2,6-dimethyl-1,3-dioxan-4-amine
;
_space_group_IT_number 14
_symmetry_cell_setting monoclinic
_symmetry_space_group_name_Hall '-P 2ybc'
_symmetry_space_group_name_H-M 'P 1 21/c 1'
_atom_sites_solution_hydrogens geom
_atom_sites_solution_primary direct
_atom_sites_solution_secondary difmap
_audit_creation_method SHELXL-97
_cell_angle_alpha 90.00
_cell_angle_beta 114.355(3)
_cell_angle_gamma 90.00
_cell_formula_units_Z 4
_cell_length_a 9.6472(6)
_cell_length_b 13.8194(8)
_cell_length_c 10.5384(6)
_cell_measurement_reflns_used 3169
_cell_measurement_temperature 293(2)
_cell_measurement_theta_max 28.31
_cell_measurement_theta_min 2.32
_cell_volume 1279.93(13)
_computing_cell_refinement 'SAINT (Bruker, 2008)'
_computing_data_collection 'APEX2 (Bruker, 2008)'
_computing_data_reduction 'SAINT (Bruker, 2008)'
_computing_molecular_graphics 'ORTEP-3 for Windows (Farrugia, 2012)'
_computing_publication_material 'SHELXL97 (Sheldrick, 2008) and PLATON (Spek, 2009)'
_computing_structure_refinement 'SHELXL-97 (Sheldrick, 2008)'
_computing_structure_solution 'SHELXS97 (Sheldrick, 2008)'
_diffrn_ambient_temperature 293(2)
_diffrn_measured_fraction_theta_full 0.995
_diffrn_measured_fraction_theta_max 0.995
_diffrn_measurement_device_type 'Bruker SMART APEXII area-detector diffractometer'
_diffrn_measurement_method '\w and \f scans'
_diffrn_radiation_monochromator graphite
_diffrn_radiation_source 'fine-focus sealed tube'
_diffrn_radiation_type MoK\a
_diffrn_radiation_wavelength 0.71073
_diffrn_reflns_av_R_equivalents 0.0334
_diffrn_reflns_av_sigmaI/netI 0.0250
_diffrn_reflns_limit_h_max 12
_diffrn_reflns_limit_h_min -12
_diffrn_reflns_limit_k_max 18
_diffrn_reflns_limit_k_min -14
_diffrn_reflns_limit_l_max 13
_diffrn_reflns_limit_l_min -14
_diffrn_reflns_number 12259
_diffrn_reflns_theta_full 28.31
_diffrn_reflns_theta_max 28.31
_diffrn_reflns_theta_min 2.32
_exptl_absorpt_coefficient_mu 0.087
_exptl_absorpt_correction_T_max 0.7457
_exptl_absorpt_correction_T_min 0.6666
_exptl_absorpt_correction_type multi-scan
_exptl_absorpt_process_details '(<i>SADABS</i>; Bruker, 2008)'
_exptl_crystal_colour Colourless
_exptl_crystal_density_diffrn 1.231
_exptl_crystal_density_method 'not measured'
_exptl_crystal_description Block
_exptl_crystal_F_000 512
_exptl_crystal_size_max 0.25
_exptl_crystal_size_mid 0.20
_exptl_crystal_size_min 0.15
_refine_diff_density_max 0.263
_refine_diff_density_min -0.209
_refine_ls_extinction_method none
_refine_ls_goodness_of_fit_ref 1.034
_refine_ls_hydrogen_treatment mixed
_refine_ls_matrix_type full
_refine_ls_number_parameters 158
_refine_ls_number_reflns 3169
_refine_ls_number_restraints 0
_refine_ls_restrained_S_all 1.034
_refine_ls_R_factor_all 0.0778
_refine_ls_R_factor_gt 0.0527
_refine_ls_shift/su_max 0.000
_refine_ls_shift/su_mean 0.000
_refine_ls_structure_factor_coef Fsqd
_refine_ls_weighting_details 'calc w=1/[\s^2^(Fo^2^)+(0.0708P)^2^+0.3030P] where P=(Fo^2^+2Fc^2^)/3'
_refine_ls_weighting_scheme calc
_refine_ls_wR_factor_gt 0.1428
_refine_ls_wR_factor_ref 0.1621
_reflns_number_gt 2133
_reflns_number_total 3169
_reflns_threshold_expression >2sigma(I)
_cod_data_source_file su2641.cif
_cod_data_source_block I
_cod_original_sg_symbol_H-M 'P 21/c'
_cod_database_code 2238568
_cod_database_fobs_code 2238568

loop_
_symmetry_equiv_pos_site_id
_symmetry_equiv_pos_as_xyz
1 x,y,z
2 -x,1/2+y,1/2-z
3 -x,-y,-z
4 x,1/2-y,1/2+z

loop_
_atom_site_aniso_label
_atom_site_aniso_U_11
_atom_site_aniso_U_22
_atom_site_aniso_U_33
_atom_site_aniso_U_12
_atom_site_aniso_U_13
_atom_site_aniso_U_23
O1 0.0820(9) 0.0918(10) 0.0602(8) -0.0148(8) 0.0302(7) 0.0000(7)
O2 0.0582(6) 0.0538(7) 0.0540(7) 0.0064(5) 0.0281(5) 0.0009(5)
O3 0.0587(7) 0.0601(7) 0.0520(7) -0.0045(5) 0.0243(6) -0.0050(5)
N1 0.0539(8) 0.0563(9) 0.0579(9) -0.0016(6) 0.0270(7) -0.0055(6)
C1 0.1004(16) 0.0807(14) 0.0697(13) 0.0130(12) 0.0384(12) 0.0102(11)
C2 0.0630(10) 0.0509(9) 0.0562(10) -0.0005(8) 0.0262(8) -0.0032(7)
C3 0.0561(9) 0.0619(11) 0.0642(11) -0.0034(8) 0.0297(9) 0.0005(8)
C4 0.0596(10) 0.0594(10) 0.0575(10) 0.0003(8) 0.0317(8) 0.0031(8)
C5 0.0566(9) 0.0365(7) 0.0551(9) 0.0039(6) 0.0281(8) -0.0046(6)
C6 0.0675(10) 0.0547(10) 0.0676(11) -0.0132(8) 0.0381(9) -0.0071(8)
C7 0.0876(13) 0.0588(11) 0.0595(11) -0.0108(9) 0.0439(10) -0.0019(8)
C8 0.0576(9) 0.0466(9) 0.0546(10) -0.0039(7) 0.0258(8) -0.0028(7)
C9 0.0642(10) 0.0461(9) 0.0591(10) 0.0038(7) 0.0228(8) 0.0013(7)
C10 0.0661(10) 0.0501(10) 0.0569(10) -0.0124(8) 0.0231(8) 0.0030(7)
C11 0.0503(9) 0.0752(12) 0.0559(10) -0.0014(8) 0.0259(8) -0.0070(8)
C12 0.0845(14) 0.1010(17) 0.0764(14) 0.0342(12) 0.0356(12) -0.0071(12)
C13 0.0867(14) 0.0712(13) 0.0582(11) -0.0038(11) 0.0200(10) 0.0090(9)

loop_
_atom_site_type_symbol
_atom_site_label
_atom_site_fract_x
_atom_site_fract_y
_atom_site_fract_z
_atom_site_U_iso_or_equiv
_atom_site_thermal_displace_type
_atom_site_calc_flag
_atom_site_refinement_flags
_atom_site_occupancy
O O1 0.56542(16) 0.15949(11) 1.12382(14) 0.0777(5) Uani d . 1.000
O O2 0.19690(13) 0.02459(8) 0.46195(11) 0.0537(4) Uani d . 1.000
O O3 0.11891(13) 0.03028(9) 0.22128(11) 0.0565(4) Uani d . 1.000
N N1 0.10656(17) 0.13011(11) 0.58487(15) 0.0547(5) Uani d . 1.000
C C1 0.5636(3) 0.09930(17) 1.2298(2) 0.0825(8) Uani d . 1.000
C C2 0.4475(2) 0.14896(12) 0.99327(18) 0.0562(6) Uani d . 1.000
C C3 0.4759(2) 0.17933(13) 0.88187(19) 0.0591(6) Uani d . 1.000
C C4 0.36687(19) 0.17229(13) 0.74810(18) 0.0563(6) Uani d . 1.000
C C5 0.22273(18) 0.13465(11) 0.72040(17) 0.0477(5) Uani d . 1.000
C C6 0.1945(2) 0.10636(13) 0.83313(19) 0.0599(6) Uani d . 1.000
C C7 0.3056(2) 0.11259(13) 0.96875(19) 0.0641(7) Uani d . 1.000
C C8 0.14159(19) 0.12184(12) 0.46695(17) 0.0521(5) Uani d . 1.000
C C9 0.0083(2) 0.14104(13) 0.33069(18) 0.0573(6) Uani d . 1.000
C C10 0.0541(2) 0.12534(12) 0.21047(18) 0.0585(6) Uani d . 1.000
C C11 0.24203(19) 0.01538(14) 0.35085(18) 0.0591(6) Uani d . 1.000
C C12 0.3020(3) -0.08501(18) 0.3532(2) 0.0865(9) Uani d . 1.000
C C13 -0.0748(2) 0.13359(16) 0.0683(2) 0.0753(7) Uani d . 1.000
H H1 0.028(2) 0.0955(14) 0.576(2) 0.065(6) Uiso d . 1.000
H H1A 0.65040 0.11310 1.31480 0.1240 Uiso c R 1.000
H H1B 0.56700 0.03290 1.20440 0.1240 Uiso c R 1.000
H H1C 0.47210 0.11050 1.24280 0.1240 Uiso c R 1.000
H H3 0.57060 0.20510 0.89760 0.0710 Uiso c R 1.000
H H4 0.38920 0.19290 0.67460 0.0680 Uiso c R 1.000
H H6 0.09880 0.08260 0.81800 0.0720 Uiso c R 1.000
H H7 0.28420 0.09220 1.04290 0.0770 Uiso c R 1.000
H H8 0.22250 0.16810 0.47710 0.0630 Uiso c R 1.000
H H9A -0.02650 0.20710 0.32900 0.0690 Uiso c R 1.000
H H9B -0.07490 0.09790 0.32100 0.0690 Uiso c R 1.000
H H10 0.13190 0.17330 0.21760 0.0700 Uiso c R 1.000
H H11 0.32240 0.06250 0.36270 0.0710 Uiso c R 1.000
H H12A 0.33440 -0.09200 0.27890 0.1300 Uiso c R 1.000
H H12B 0.22330 -0.13120 0.34140 0.1300 Uiso c R 1.000
H H12C 0.38680 -0.09610 0.44080 0.1300 Uiso c R 1.000
H H13A -0.03690 0.12280 -0.00170 0.1130 Uiso c R 1.000
H H13B -0.11850 0.19710 0.05700 0.1130 Uiso c R 1.000
H H13C -0.15100 0.08610 0.05900 0.1130 Uiso c R 1.000

loop_
_atom_type_symbol
_atom_type_description
_atom_type_scat_dispersion_real
_atom_type_scat_dispersion_imag
_atom_type_scat_source
C C 0.0033 0.0016 'International Tables Vol C Tables 4.2.6.8 and 6.1.1.4'
H H 0.0000 0.0000 'International Tables Vol C Tables 4.2.6.8 and 6.1.1.4'
N N 0.0061 0.0033 'International Tables Vol C Tables 4.2.6.8 and 6.1.1.4'
O O 0.0106 0.0060 'International Tables Vol C Tables 4.2.6.8 and 6.1.1.4'

loop_
_geom_angle_atom_site_label_1
_geom_angle_atom_site_label_2
_geom_angle_atom_site_label_3
_geom_angle
_geom_angle_publ_flag
C1 O1 C2 117.08(17) no
C8 O2 C11 110.86(13) no
C10 O3 C11 112.07(13) no
C5 N1 C8 120.95(16) no
C8 N1 H1 111.9(13) no
C5 N1 H1 115.4(13) no
O1 C2 C7 124.74(17) no
O1 C2 C3 116.39(18) no
C3 C2 C7 118.86(17) no
C2 C3 C4 121.14(19) no
C3 C4 C5 121.08(17) no
C4 C5 C6 117.26(16) no
N1 C5 C6 120.25(17) no
N1 C5 C4 122.40(16) no
C5 C6 C7 121.66(19) no
C2 C7 C6 119.98(18) no
N1 C8 C9 113.75(16) no
O2 C8 N1 109.21(13) no
O2 C8 C9 108.07(13) no
C8 C9 C10 110.04(16) no
O3 C10 C13 107.55(14) no
C9 C10 C13 114.46(17) no
O3 C10 C9 109.30(14) no
O3 C11 C12 108.48(15) no
O2 C11 O3 111.45(15) no
O2 C11 C12 108.56(16) no
O1 C1 H1A 109.00 no
O1 C1 H1B 109.00 no
O1 C1 H1C 109.00 no
H1A C1 H1B 109.00 no
H1A C1 H1C 110.00 no
H1B C1 H1C 109.00 no
C2 C3 H3 119.00 no
C4 C3 H3 119.00 no
C3 C4 H4 119.00 no
C5 C4 H4 119.00 no
C5 C6 H6 119.00 no
C7 C6 H6 119.00 no
C2 C7 H7 120.00 no
C6 C7 H7 120.00 no
O2 C8 H8 109.00 no
N1 C8 H8 109.00 no
C9 C8 H8 109.00 no
C8 C9 H9A 110.00 no
C8 C9 H9B 110.00 no
C10 C9 H9A 110.00 no
C10 C9 H9B 110.00 no
H9A C9 H9B 108.00 no
O3 C10 H10 108.00 no
C9 C10 H10 108.00 no
C13 C10 H10 108.00 no
O2 C11 H11 109.00 no
O3 C11 H11 109.00 no
C12 C11 H11 109.00 no
C11 C12 H12A 109.00 no
C11 C12 H12B 110.00 no
C11 C12 H12C 109.00 no
H12A C12 H12B 109.00 no
H12A C12 H12C 109.00 no
H12B C12 H12C 109.00 no
C10 C13 H13A 109.00 no
C10 C13 H13B 109.00 no
C10 C13 H13C 109.00 no
H13A C13 H13B 109.00 no
H13A C13 H13C 109.00 no
H13B C13 H13C 110.00 no

loop_
_geom_bond_atom_site_label_1
_geom_bond_atom_site_label_2
_geom_bond_distance
_geom_bond_publ_flag
O1 C1 1.399(3) no
O1 C2 1.385(2) no
O2 C8 1.455(2) no
O2 C11 1.413(2) no
O3 C10 1.439(2) no
O3 C11 1.407(2) no
N1 C5 1.407(2) no
N1 C8 1.421(2) no
N1 H1 0.87(2) no
C2 C7 1.379(3) no
C2 C3 1.377(3) no
C3 C4 1.371(3) no
C4 C5 1.398(3) no
C5 C6 1.380(3) no
C6 C7 1.391(3) no
C8 C9 1.504(2) no
C9 C10 1.520(3) no
C10 C13 1.506(3) no
C11 C12 1.499(3) no
C1 H1A 0.9600 no
C1 H1B 0.9600 no
C1 H1C 0.9600 no
C3 H3 0.9300 no
C4 H4 0.9300 no
C6 H6 0.9300 no
C7 H7 0.9300 no
C8 H8 0.9800 no
C9 H9A 0.9700 no
C9 H9B 0.9700 no
C10 H10 0.9800 no
C11 H11 0.9800 no
C12 H12A 0.9600 no
C12 H12B 0.9600 no
C12 H12C 0.9600 no
C13 H13A 0.9600 no
C13 H13B 0.9600 no
C13 H13C 0.9600 no

loop_
_geom_hbond_atom_site_label_D
_geom_hbond_atom_site_label_H
_geom_hbond_atom_site_label_A
_geom_hbond_site_symmetry_A
_geom_hbond_distance_DH
_geom_hbond_distance_HA
_geom_hbond_distance_DA
_geom_hbond_angle_DHA
C6 H6 O3 3_556 0.93 2.51 3.407(2) 162
C1 H1B Cg1 3_657 0.96 2.77 3.700(3) 163

loop_
_geom_torsion_atom_site_label_1
_geom_torsion_atom_site_label_2
_geom_torsion_atom_site_label_3
_geom_torsion_atom_site_label_4
_geom_torsion
_geom_torsion_publ_flag
C1 O1 C2 C3 -156.71(19) no
C1 O1 C2 C7 24.7(3) no
C11 O2 C8 N1 -176.31(14) no
C11 O2 C8 C9 59.47(19) no
C8 O2 C11 O3 -62.20(18) no
C8 O2 C11 C12 178.39(16) no
C11 O3 C10 C9 -55.69(19) no
C11 O3 C10 C13 179.51(15) no
C10 O3 C11 O2 60.39(19) no
C10 O3 C11 C12 179.85(17) no
C8 N1 C5 C4 28.2(2) no
C8 N1 C5 C6 -155.40(16) no
C5 N1 C8 O2 72.63(19) no
C5 N1 C8 C9 -166.56(15) no
O1 C2 C3 C4 -179.91(17) no
O1 C2 C7 C6 179.13(17) no
C3 C2 C7 C6 0.5(3) no
C7 C2 C3 C4 -1.2(3) no
C2 C3 C4 C5 0.5(3) no
C3 C4 C5 N1 177.38(17) no
C3 C4 C5 C6 0.9(3) no
N1 C5 C6 C7 -178.12(16) no
C4 C5 C6 C7 -1.6(3) no
C5 C6 C7 C2 0.9(3) no
O2 C8 C9 C10 -55.53(18) no
N1 C8 C9 C10 -176.99(14) no
C8 C9 C10 O3 53.91(19) no
C8 C9 C10 C13 174.58(15) no
